data_4118572
loop_
_publ_author_name
'Owen T. Summerscales'
'Christine A. Caputo'
'Caroline E. Knapp'
'James C. Fettinger'
'Philip P. Power'

_publ_section_title
;
 The Role of Group 14 Element Hydrides in the Activation of C-H Bonds in
 Cyclic Olefins
;
_journal_name_full 'Journal of the American Chemical Society'
_journal_page_first 14595
_journal_page_last 14603
_journal_paper_doi 10.1021/ja305853d
_journal_volume 134
_journal_year 2012
_chemical_formula_moiety '(C65 H84 Ge2)0.94, (C65 H86 Ge2)0.06, (C6 H14)'
_chemical_formula_sum 'C71 H98.12 Ge2'
_chemical_formula_weight 1096.79
_chemical_name_systematic
; 
 ? 
;
_space_group_IT_number 15
_symmetry_cell_setting monoclinic
_symmetry_space_group_name_Hall '-C 2yc'
_symmetry_space_group_name_H-M 'C 1 2/c 1'
_atom_sites_solution_hydrogens geom
_atom_sites_solution_primary direct
_atom_sites_solution_secondary difmap
_audit_creation_method SHELXL-97
_cell_angle_alpha 90.00
_cell_angle_beta 90.478(2)
_cell_angle_gamma 90.00
_cell_formula_units_Z 8
_cell_length_a 21.5869(6)
_cell_length_b 14.9231(4)
_cell_length_c 39.6876(12)
_cell_measurement_reflns_used 9955
_cell_measurement_temperature 90(2)
_cell_measurement_theta_max 70.80
_cell_measurement_theta_min 4.46
_cell_volume 12784.7(6)
_computing_cell_refinement 'SAINT (7.68A) (Bruker, 2009)'
_computing_data_collection 'Apex2 (2010-11.3) (Bruker, 2010)'
_computing_data_reduction 'SAINT (7.68A) (Bruker, 2009)'
_computing_molecular_graphics 'Bruker SHELXTL'
_computing_publication_material 'Bruker SHELXTL'
_computing_structure_refinement 'SHELXL-97 (Sheldrick, 2008)'
_computing_structure_solution 'SHELXS-97 (Sheldrick, 2008)'
_diffrn_ambient_temperature 90(2)
_diffrn_measured_fraction_theta_full 0.890
_diffrn_measured_fraction_theta_max 0.890
_diffrn_measurement_device_type 'Bruker APEXII DUO CCD'
_diffrn_measurement_method '\w and \f'
_diffrn_radiation_monochromator graphite
_diffrn_radiation_source 'fine-focus sealed tube'
_diffrn_radiation_type CuK\a
_diffrn_radiation_wavelength 1.54178
_diffrn_reflns_av_R_equivalents 0.0305
_diffrn_reflns_av_sigmaI/netI 0.0442
_diffrn_reflns_limit_h_max 23
_diffrn_reflns_limit_h_min -25
_diffrn_reflns_limit_k_max 17
_diffrn_reflns_limit_k_min -13
_diffrn_reflns_limit_l_max 43
_diffrn_reflns_limit_l_min -47
_diffrn_reflns_number 18113
_diffrn_reflns_theta_full 68.50
_diffrn_reflns_theta_max 68.50
_diffrn_reflns_theta_min 4.10
_exptl_absorpt_coefficient_mu 1.428
_exptl_absorpt_correction_T_max 0.8552
_exptl_absorpt_correction_T_min 0.7375
_exptl_absorpt_correction_type multi-scan
_exptl_absorpt_process_details 'SADABS 2008/2 (Sheldrick, 2008)'
_exptl_crystal_colour Colorless
_exptl_crystal_density_diffrn 1.140
_exptl_crystal_description Block
_exptl_crystal_F_000 4705
_exptl_crystal_size_max 0.23
_exptl_crystal_size_mid 0.14
_exptl_crystal_size_min 0.11
_refine_diff_density_max 0.966
_refine_diff_density_min -0.641
_refine_diff_density_rms 0.080
_refine_ls_extinction_method none
_refine_ls_goodness_of_fit_ref 1.054
_refine_ls_hydrogen_treatment mixed
_refine_ls_matrix_type full
_refine_ls_number_parameters 772
_refine_ls_number_reflns 10458
_refine_ls_number_restraints 291
_refine_ls_restrained_S_all 1.133
_refine_ls_R_factor_all 0.0521
_refine_ls_R_factor_gt 0.0486
_refine_ls_shift/su_max 0.001
_refine_ls_shift/su_mean 0.000
_refine_ls_structure_factor_coef Fsqd
_refine_ls_weighting_details 'calc w=1/[\s^2^(Fo^2^)+(0.0812P)^2^+21.1613P] where P=(Fo^2^+2Fc^2^)/3'
_refine_ls_weighting_scheme calc
_refine_ls_wR_factor_gt 0.1342
_refine_ls_wR_factor_ref 0.1368
_reflns_number_gt 9593
_reflns_number_total 10458
_reflns_threshold_expression >2sigma(I)
_cod_data_source_file ja305853d_si_001.cif
_cod_data_source_block ots26fmi
_cod_original_sg_symbol_H-M 'C 2/c'
_cod_database_code 4118572

loop_
_symmetry_equiv_pos_as_xyz
'x, y, z'
'-x, y, -z+1/2'
'x+1/2, y+1/2, z'
'-x+1/2, y+1/2, -z+1/2'
'-x, -y, -z'
'x, -y, z-1/2'
'-x+1/2, -y+1/2, -z'
'x+1/2, -y+1/2, z-1/2'

loop_
_atom_site_label
_atom_site_type_symbol
_atom_site_fract_x
_atom_site_fract_y
_atom_site_fract_z
_atom_site_U_iso_or_equiv
_atom_site_adp_type
_atom_site_occupancy
_atom_site_symmetry_multiplicity
_atom_site_calc_flag
_atom_site_refinement_flags
_atom_site_disorder_assembly
_atom_site_disorder_group
Ge1 Ge 0.25814(2) 0.75784(3) 0.165075(9) 0.02242(12) Uani 0.94 1 d P A 1
H1 H 0.2587 0.7977 0.1987 0.034 Uiso 0.94 1 calc PR A 1
Ge2 Ge 0.181075(14) 0.79128(2) 0.126358(8) 0.02402(12) Uani 0.94 1 d P A 1
Ge1B Ge 0.2775(4) 0.7936(5) 0.1666(2) 0.040(2) Uani 0.06 1 d P A 2
H1A H 0.3160 0.8727 0.1611 0.061 Uiso 0.06 1 calc PRD A 2
H1B H 0.2596 0.7895 0.2020 0.061 Uiso 0.06 1 calc PR A 2
Ge2B Ge 0.181075(14) 0.79128(2) 0.126358(8) 0.02402(12) Uani 0.06 1 d P A 2
H2B H 0.2068 0.8405 0.0979 0.029 Uiso 0.06 1 calc PRD A 2
C1 C 0.32335(12) 0.67319(17) 0.15097(6) 0.0221(5) Uani 1 1 d . . .
C2 C 0.32219(12) 0.58785(18) 0.16630(6) 0.0233(6) Uani 1 1 d . A .
C3 C 0.36085(13) 0.51979(18) 0.15435(7) 0.0273(6) Uani 1 1 d . . .
H3 H 0.3588 0.4618 0.1641 0.033 Uiso 1 1 calc R A .
C4 C 0.40188(13) 0.53560(19) 0.12862(7) 0.0281(6) Uani 1 1 d . A .
H4 H 0.4265 0.4883 0.1200 0.034 Uiso 1 1 calc R . .
C5 C 0.40677(13) 0.62146(19) 0.11549(7) 0.0263(6) Uani 1 1 d . . .
H5 H 0.4367 0.6333 0.0987 0.032 Uiso 1 1 calc R A .
C6 C 0.36859(12) 0.69067(18) 0.12648(7) 0.0234(6) Uani 1 1 d . A .
C7 C 0.28682(13) 0.56631(18) 0.19804(7) 0.0255(6) Uani 1 1 d . . .
C8 C 0.30991(14) 0.59840(19) 0.22924(7) 0.0300(6) Uani 1 1 d . A .
C9 C 0.28484(16) 0.5659(2) 0.25895(8) 0.0370(7) Uani 1 1 d . . .
H9 H 0.3015 0.5854 0.2799 0.044 Uiso 1 1 calc R A .
C10 C 0.23616(17) 0.5058(2) 0.25849(8) 0.0402(7) Uani 1 1 d . A .
H10 H 0.2194 0.4843 0.2790 0.048 Uiso 1 1 calc R . .
C11 C 0.21197(15) 0.4773(2) 0.22806(8) 0.0366(7) Uani 1 1 d . . .
H11 H 0.1775 0.4377 0.2278 0.044 Uiso 1 1 calc R A .
C12 C 0.23728(14) 0.50573(19) 0.19749(7) 0.0289(6) Uani 1 1 d . A .
C13 C 0.36428(14) 0.6637(2) 0.23089(7) 0.0326(7) Uani 1 1 d . . .
H13 H 0.3620 0.7024 0.2103 0.039 Uiso 1 1 calc R A .
C14 C 0.36285(17) 0.7256(3) 0.26169(9) 0.0490(9) Uani 1 1 d . A .
H14A H 0.3238 0.7591 0.2618 0.074 Uiso 1 1 calc R . .
H14B H 0.3976 0.7677 0.2607 0.074 Uiso 1 1 calc R . .
H14C H 0.3662 0.6897 0.2823 0.074 Uiso 1 1 calc R . .
C15 C 0.42610(15) 0.6139(2) 0.23005(9) 0.0404(8) Uani 1 1 d . A .
H15A H 0.4308 0.5779 0.2506 0.061 Uiso 1 1 calc R . .
H15B H 0.4600 0.6574 0.2288 0.061 Uiso 1 1 calc R . .
H15C H 0.4271 0.5746 0.2103 0.061 Uiso 1 1 calc R . .
C16 C 0.21111(15) 0.4674(2) 0.16485(8) 0.0325(7) Uani 1 1 d . . .
H16 H 0.2321 0.4982 0.1457 0.039 Uiso 1 1 calc R A .
C17 C 0.14139(16) 0.4861(3) 0.16186(9) 0.0454(8) Uani 1 1 d . A .
H17A H 0.1198 0.4567 0.1805 0.068 Uiso 1 1 calc R . .
H17B H 0.1257 0.4626 0.1404 0.068 Uiso 1 1 calc R . .
H17C H 0.1341 0.5508 0.1629 0.068 Uiso 1 1 calc R . .
C18 C 0.2247(2) 0.3672(2) 0.16213(9) 0.0479(9) Uani 1 1 d . A .
H18A H 0.2696 0.3575 0.1629 0.072 Uiso 1 1 calc R . .
H18B H 0.2080 0.3443 0.1408 0.072 Uiso 1 1 calc R . .
H18C H 0.2054 0.3356 0.1809 0.072 Uiso 1 1 calc R . .
C19 C 0.38555(13) 0.78211(18) 0.11319(7) 0.0242(6) Uani 1 1 d . . .
C20 C 0.36474(13) 0.81215(19) 0.08150(7) 0.0268(6) Uani 1 1 d . A .
C21 C 0.38922(15) 0.8905(2) 0.06792(8) 0.0335(7) Uani 1 1 d . . .
H21 H 0.3747 0.9112 0.0466 0.040 Uiso 1 1 calc R A .
C22 C 0.43442(15) 0.9387(2) 0.08505(8) 0.0356(7) Uani 1 1 d . A .
H22 H 0.4516 0.9911 0.0753 0.043 Uiso 1 1 calc R . .
C23 C 0.45438(14) 0.9100(2) 0.11643(8) 0.0339(7) Uani 1 1 d . . .
H23 H 0.4846 0.9440 0.1284 0.041 Uiso 1 1 calc R A .
C24 C 0.43096(13) 0.83212(19) 0.13088(8) 0.0290(6) Uani 1 1 d . A .
C25 C 0.31805(14) 0.75717(19) 0.06102(7) 0.0293(6) Uani 1 1 d D . .
H25 H 0.2954 0.7175 0.0770 0.035 Uiso 1 1 calc R A 1
C26 C 0.27016(14) 0.8159(2) 0.04310(7) 0.0341(7) Uani 0.94 1 d P A 1
H26A H 0.2907 0.8523 0.0260 0.051 Uiso 0.94 1 calc PR A 1
H26B H 0.2502 0.8552 0.0595 0.051 Uiso 0.94 1 calc PR A 1
H26C H 0.2388 0.7777 0.0323 0.051 Uiso 0.94 1 calc PR A 1
C26B C 0.27016(14) 0.8159(2) 0.04310(7) 0.0341(7) Uani 0.06 1 d PD A 2
H26D H 0.2792(8) 0.8789(2) 0.0478(6) 0.051 Uiso 0.06 1 d PD B 2
H26E H 0.22883(18) 0.8009(13) 0.0513(5) 0.051 Uiso 0.06 1 d PD C 2
H26F H 0.2721(8) 0.8049(14) 0.01882(9) 0.051 Uiso 0.06 1 d PD D 2
C27 C 0.35114(17) 0.6972(2) 0.03578(8) 0.0380(7) Uani 1 1 d . A .
H27A H 0.3752 0.7343 0.0203 0.057 Uiso 1 1 calc R . .
H27B H 0.3205 0.6624 0.0230 0.057 Uiso 1 1 calc R . .
H27C H 0.3790 0.6562 0.0479 0.057 Uiso 1 1 calc R . .
C28 C 0.45790(15) 0.8002(2) 0.16437(9) 0.0370(7) Uani 1 1 d . . .
H28 H 0.4337 0.7466 0.1716 0.044 Uiso 1 1 calc R A 1
C29 C 0.45247(19) 0.8708(2) 0.19205(9) 0.0502(9) Uani 1 1 d . A .
H29A H 0.4699 0.8471 0.2131 0.075 Uiso 1 1 calc R . .
H29B H 0.4087 0.8859 0.1953 0.075 Uiso 1 1 calc R . .
H29C H 0.4753 0.9247 0.1855 0.075 Uiso 1 1 calc R . .
C30 C 0.52482(17) 0.7709(2) 0.15977(12) 0.0529(10) Uani 0.90 1 d P A 1
H30A H 0.5506 0.8234 0.1551 0.079 Uiso 0.90 1 calc PR A 1
H30B H 0.5272 0.7288 0.1409 0.079 Uiso 0.90 1 calc PR A 1
H30C H 0.5397 0.7415 0.1804 0.079 Uiso 0.90 1 calc PR A 1
C30B C 0.52482(17) 0.7709(2) 0.15977(12) 0.0529(10) Uani 0.10 1 d P A 2
H30D H 0.5462 0.8139 0.1453 0.079 Uiso 0.10 1 calc PR A 2
H30E H 0.5257 0.7114 0.1493 0.079 Uiso 0.10 1 calc PR A 2
H30F H 0.5456 0.7683 0.1818 0.079 Uiso 0.10 1 calc PR A 2
C31 C 0.12059(12) 0.88200(18) 0.14232(6) 0.0219(5) Uani 1 1 d . . .
C32 C 0.12556(12) 0.96966(18) 0.12926(6) 0.0232(6) Uani 1 1 d . A .
C33 C 0.09024(13) 1.03887(18) 0.14290(7) 0.0255(6) Uani 1 1 d . . .
H33 H 0.0953 1.0983 0.1348 0.031 Uiso 1 1 calc R A .
C34 C 0.04798(13) 1.02204(19) 0.16809(7) 0.0259(6) Uani 1 1 d . A .
H34 H 0.0245 1.0696 0.1775 0.031 Uiso 1 1 calc R . .
C35 C 0.04012(13) 0.93504(19) 0.17956(7) 0.0254(6) Uani 1 1 d . . .
H35 H 0.0098 0.9231 0.1962 0.030 Uiso 1 1 calc R A .
C36 C 0.07597(12) 0.86456(18) 0.16718(6) 0.0228(6) Uani 1 1 d . A .
C37 C 0.16638(13) 0.99378(18) 0.09980(7) 0.0244(6) Uani 1 1 d . . .
C38 C 0.22657(13) 1.02740(18) 0.10532(7) 0.0264(6) Uani 1 1 d . A .
C39 C 0.26159(15) 1.0545(2) 0.07757(8) 0.0330(7) Uani 1 1 d . . .
H39 H 0.3025 1.0763 0.0810 0.040 Uiso 1 1 calc R A .
C40 C 0.23763(16) 1.0500(2) 0.04530(8) 0.0370(7) Uani 1 1 d . A .
H40 H 0.2620 1.0685 0.0267 0.044 Uiso 1 1 calc R . .
C41 C 0.17782(16) 1.0184(2) 0.04004(7) 0.0353(7) Uani 1 1 d . . .
H41 H 0.1616 1.0155 0.0177 0.042 Uiso 1 1 calc R A .
C42 C 0.14121(14) 0.99080(19) 0.06674(7) 0.0283(6) Uani 1 1 d . A .
C43 C 0.25273(12) 1.04031(19) 0.14084(7) 0.0278(6) Uani 1 1 d D . .
H43 H 0.2285 1.0017 0.1566 0.033 Uiso 1 1 calc R A 1
C44 C 0.32086(12) 1.0137(2) 0.14373(8) 0.0337(7) Uani 0.94 1 d P A 1
H44A H 0.3263 0.9526 0.1352 0.051 Uiso 0.94 1 calc PR A 1
H44B H 0.3340 1.0163 0.1674 0.051 Uiso 0.94 1 calc PR A 1
H44C H 0.3460 1.0552 0.1304 0.051 Uiso 0.94 1 calc PR A 1
C44B C 0.32086(12) 1.0137(2) 0.14373(8) 0.0337(7) Uani 0.06 1 d PD A 2
H44D H 0.3300(3) 0.9682(11) 0.1267(4) 0.051 Uiso 0.06 1 d PD E 2
H44E H 0.3289(4) 0.9895(15) 0.1663(2) 0.051 Uiso 0.06 1 d PD F 2
H44F H 0.34670(18) 1.0666(4) 0.1400(6) 0.051 Uiso 0.06 1 d PD G 2
C45 C 0.24429(16) 1.1385(2) 0.15158(8) 0.0354(7) Uani 1 1 d . A .
H45A H 0.2661 1.1777 0.1358 0.053 Uiso 1 1 calc R . .
H45B H 0.2613 1.1469 0.1743 0.053 Uiso 1 1 calc R . .
H45C H 0.2001 1.1534 0.1514 0.053 Uiso 1 1 calc R . .
C46 C 0.07338(14) 0.9669(2) 0.06020(7) 0.0331(7) Uani 1 1 d . . .
H46 H 0.0594 0.9261 0.0786 0.040 Uiso 1 1 calc R A .
C47 C 0.06130(16) 0.9203(2) 0.02643(8) 0.0393(7) Uani 1 1 d . A .
H47A H 0.0650 0.9640 0.0081 0.059 Uiso 1 1 calc R . .
H47B H 0.0195 0.8948 0.0262 0.059 Uiso 1 1 calc R . .
H47C H 0.0917 0.8724 0.0233 0.059 Uiso 1 1 calc R . .
C48 C 0.03343(17) 1.0518(3) 0.06109(9) 0.0474(9) Uani 1 1 d . A .
H48A H 0.0382 1.0811 0.0831 0.071 Uiso 1 1 calc R . .
H48B H -0.0101 1.0357 0.0575 0.071 Uiso 1 1 calc R . .
H48C H 0.0467 1.0929 0.0433 0.071 Uiso 1 1 calc R . .
C49 C 0.06313(13) 0.77308(18) 0.18144(7) 0.0232(6) Uani 1 1 d . . .
C50 C 0.01894(13) 0.71718(18) 0.16562(7) 0.0251(6) Uani 1 1 d . A .
C51 C 0.00494(14) 0.6348(2) 0.18024(7) 0.0311(6) Uani 1 1 d . . .
H51 H -0.0245 0.5964 0.1697 0.037 Uiso 1 1 calc R A .
C52 C 0.03328(16) 0.6081(2) 0.20995(8) 0.0354(7) Uani 1 1 d . A .
H52 H 0.0235 0.5516 0.2195 0.042 Uiso 1 1 calc R . .
C53 C 0.07595(15) 0.6637(2) 0.22579(7) 0.0326(7) Uani 1 1 d . . .
H53 H 0.0952 0.6448 0.2462 0.039 Uiso 1 1 calc R A .
C54 C 0.09096(14) 0.74670(18) 0.21221(7) 0.0259(6) Uani 1 1 d . A .
C55 C -0.01735(14) 0.74768(19) 0.13463(7) 0.0283(6) Uani 1 1 d . . .
H55 H 0.0076 0.7944 0.1228 0.034 Uiso 1 1 calc R A .
C56 C -0.03084(15) 0.6716(2) 0.10960(8) 0.0345(7) Uani 1 1 d . A .
H56A H 0.0075 0.6390 0.1049 0.052 Uiso 1 1 calc R . .
H56B H -0.0474 0.6968 0.0886 0.052 Uiso 1 1 calc R . .
H56C H -0.0613 0.6305 0.1193 0.052 Uiso 1 1 calc R . .
C57 C -0.07858(15) 0.7900(2) 0.14534(8) 0.0364(7) Uani 1 1 d . A .
H57A H -0.1037 0.7453 0.1570 0.055 Uiso 1 1 calc R . .
H57B H -0.1011 0.8115 0.1253 0.055 Uiso 1 1 calc R . .
H57C H -0.0702 0.8405 0.1605 0.055 Uiso 1 1 calc R . .
C58 C 0.13369(14) 0.8093(2) 0.23183(7) 0.0290(6) Uani 1 1 d . . .
H58 H 0.1522 0.8529 0.2156 0.035 Uiso 1 1 calc R A .
C59 C 0.18650(16) 0.7602(2) 0.25006(8) 0.0371(7) Uani 1 1 d . A .
H59A H 0.2171 0.8039 0.2582 0.056 Uiso 1 1 calc R . .
H59B H 0.2064 0.7185 0.2344 0.056 Uiso 1 1 calc R . .
H59C H 0.1698 0.7268 0.2692 0.056 Uiso 1 1 calc R . .
C60 C 0.09631(16) 0.8622(2) 0.25794(8) 0.0380(7) Uani 1 1 d . A .
H60A H 0.0780 0.8206 0.2741 0.057 Uiso 1 1 calc R . .
H60B H 0.0633 0.8958 0.2465 0.057 Uiso 1 1 calc R . .
H60C H 0.1238 0.9041 0.2698 0.057 Uiso 1 1 calc R . .
C61 C 0.14015(14) 0.6919(2) 0.10134(7) 0.0290(6) Uani 1 1 d . . .
H61 H 0.1066(17) 0.667(2) 0.1179(9) 0.038(9) Uiso 1 1 d . . .
C62 C 0.10933(15) 0.7249(2) 0.06879(8) 0.0336(7) Uani 1 1 d . A .
H62A H 0.1343 0.7725 0.0580 0.040 Uiso 1 1 calc R . .
H62B H 0.0672 0.7481 0.0731 0.040 Uiso 1 1 calc R . .
C63 C 0.10710(19) 0.6402(2) 0.04686(8) 0.0470(9) Uani 1 1 d . . .
H63A H 0.1011 0.6551 0.0227 0.056 Uiso 1 1 calc R A 1
H63B H 0.0737 0.5991 0.0541 0.056 Uiso 1 1 calc R A 1
C64 C 0.1731(2) 0.5987(3) 0.05371(10) 0.0413(10) Uani 0.77 1 d P A 1
H64A H 0.1738 0.5339 0.0483 0.050 Uiso 0.77 1 calc PR A 1
H64B H 0.2052 0.6296 0.0403 0.050 Uiso 0.77 1 calc PR A 1
C64B C 0.1355(8) 0.5722(11) 0.0628(4) 0.0413(10) Uani 0.23 1 d P A 2
H64C H 0.1587 0.5352 0.0465 0.050 Uiso 0.23 1 calc PR A 2
H64D H 0.1045 0.5336 0.0740 0.050 Uiso 0.23 1 calc PR A 2
C65 C 0.18276(15) 0.6142(2) 0.09067(8) 0.0344(7) Uani 1 1 d . A .
H65A H 0.2266 0.6297 0.0953 0.041 Uiso 1 1 calc R H 1
H65B H 0.1724 0.5593 0.1035 0.041 Uiso 1 1 calc R H 1
C71 C 0.3662(4) 0.3817(6) 0.04906(19) 0.088(3) Uani 0.50 1 d PDU I -1
H71A H 0.3827 0.3392 0.0657 0.132 Uiso 0.50 1 calc PR I -1
H71B H 0.3925 0.4352 0.0486 0.132 Uiso 0.50 1 calc PR I -1
H71C H 0.3657 0.3536 0.0268 0.132 Uiso 0.50 1 calc PR I -1
C72 C 0.2999(6) 0.4086(7) 0.0587(8) 0.091(3) Uani 0.50 1 d PDU I -1
H72A H 0.3005 0.4414 0.0804 0.110 Uiso 0.50 1 calc PR I -1
H72B H 0.2819 0.4484 0.0413 0.110 Uiso 0.50 1 calc PR I -1
C73 C 0.2606(4) 0.3234(6) 0.0619(2) 0.069(2) Uani 0.50 1 d PDU I -1
H73A H 0.2656 0.2867 0.0414 0.082 Uiso 0.50 1 calc PR I -1
H73B H 0.2759 0.2878 0.0813 0.082 Uiso 0.50 1 calc PR I -1
C74 C 0.1929(3) 0.3437(6) 0.0667(2) 0.069(2) Uani 0.40 1 d PDU I -1
H74A H 0.1768 0.3712 0.0457 0.083 Uiso 0.50 1 calc PR I -1
H74B H 0.1893 0.3891 0.0848 0.083 Uiso 0.50 1 calc PR I -1
C75 C 0.1502(3) 0.2630(4) 0.07584(18) 0.0481(18) Uani 0.40 1 d PDU I -1
H75A H 0.1617 0.2083 0.0632 0.058 Uiso 0.40 1 calc PR I -1
H75B H 0.1512 0.2502 0.1003 0.058 Uiso 0.40 1 calc PR I -1
C76 C 0.0865(5) 0.2993(12) 0.0645(5) 0.120(6) Uiso 0.40 1 d PDU I -1
H76A H 0.0754 0.3510 0.0784 0.179 Uiso 0.40 1 calc PR I -1
H76B H 0.0552 0.2523 0.0670 0.179 Uiso 0.40 1 calc PR I -1
H76C H 0.0885 0.3178 0.0408 0.179 Uiso 0.40 1 calc PR I -1
C74B C 0.1929(3) 0.3437(6) 0.0667(2) 0.069(2) Uani 0.10 1 d PU J -2
C75B C 0.1502(3) 0.2630(4) 0.07584(18) 0.0481(18) Uani 0.10 1 d PU J -2
H75C H 0.1398 0.2285 0.0553 0.058 Uiso 0.10 1 calc PR J -2
H75D H 0.1719 0.2226 0.0918 0.058 Uiso 0.10 1 calc PR J -2
C76B C 0.091(2) 0.299(2) 0.092(2) 0.145(19) Uiso 0.10 1 d PDU J -2
H76D H 0.0971 0.3041 0.1162 0.217 Uiso 0.10 1 calc PR J -2
H76E H 0.0567 0.2580 0.0870 0.217 Uiso 0.10 1 calc PR J -2
H76F H 0.0815 0.3582 0.0824 0.217 Uiso 0.10 1 calc PR J -2
C81 C 0.3065(14) 0.4191(13) 0.0618(15) 0.091(3) Uani 0.35 1 d PDU K -3
H81A H 0.3476 0.4446 0.0662 0.137 Uiso 0.35 1 calc PR K -3
H81B H 0.2815 0.4230 0.0822 0.137 Uiso 0.35 1 calc PR K -3
H81C H 0.2862 0.4526 0.0436 0.137 Uiso 0.35 1 calc PR K -3
C82 C 0.3132(5) 0.3208(9) 0.0514(3) 0.075(4) Uani 0.35 1 d PDU K -3
H82A H 0.2796 0.3044 0.0354 0.090 Uiso 0.35 1 calc PR K -3
H82B H 0.3099 0.2818 0.0715 0.090 Uiso 0.35 1 calc PR K -3
C83 C 0.3764(6) 0.3072(8) 0.0347(3) 0.068(4) Uani 0.35 1 d PDU K -3
H83A H 0.3799 0.3474 0.0150 0.081 Uiso 0.35 1 calc PR K -3
H83B H 0.4098 0.3228 0.0509 0.081 Uiso 0.35 1 calc PR K -3
C84 C 0.3841(5) 0.2106(7) 0.0235(3) 0.060(3) Uani 0.35 1 d PDU K -3
H84A H 0.3497 0.1956 0.0078 0.071 Uiso 0.35 1 calc PR K -3
H84B H 0.3802 0.1713 0.0435 0.071 Uiso 0.35 1 calc PR K -3
C85 C 0.4454(5) 0.1893(8) 0.0061(3) 0.059(3) Uani 0.35 1 d PDU K -3
H85A H 0.4808 0.2106 0.0200 0.071 Uiso 0.35 1 calc PR K -3
H85B H 0.4471 0.2186 -0.0162 0.071 Uiso 0.35 1 calc PR K -3
C86 C 0.4474(9) 0.0866(9) 0.0024(4) 0.150(14) Uani 0.35 1 d PD K -3
H86A H 0.4692 0.0605 0.0218 0.225 Uiso 0.35 1 calc PR K -3
H86B H 0.4692 0.0709 -0.0184 0.225 Uiso 0.35 1 calc PR K -3
H86C H 0.4050 0.0631 0.0013 0.225 Uiso 0.35 1 calc PR K -3
C91 C 0.2999(6) 0.4086(7) 0.0587(8) 0.091(3) Uani 0.15 1 d PD L -4
H91A H 0.2720 0.3576 0.0553 0.137 Uiso 0.15 1 calc PR L -4
H91B H 0.2862 0.4589 0.0446 0.137 Uiso 0.15 1 calc PR L -4
H91C H 0.2992 0.4266 0.0825 0.137 Uiso 0.15 1 calc PR L -4
C92 C 0.3662(4) 0.3817(6) 0.04906(19) 0.088(3) Uani 0.15 1 d PD L -4
H92A H 0.3951 0.3899 0.0683 0.106 Uiso 0.15 1 calc PR L -4
H92B H 0.3809 0.4178 0.0298 0.106 Uiso 0.15 1 calc PR L -4
C93 C 0.3609(11) 0.2817(10) 0.0393(10) 0.060(10) Uiso 0.15 1 d PD L -4
H93A H 0.3538 0.2465 0.0601 0.073 Uiso 0.15 1 calc PR L -4
H93B H 0.3241 0.2740 0.0246 0.073 Uiso 0.15 1 calc PR L -4
C94 C 0.4167(11) 0.2426(13) 0.0214(8) 0.064(8) Uiso 0.15 1 d PD L -4
H94A H 0.4545 0.2530 0.0352 0.077 Uiso 0.15 1 calc PR L -4
H94B H 0.4222 0.2732 -0.0005 0.077 Uiso 0.15 1 calc PR L -4
C95 C 0.4083(14) 0.1415(13) 0.0156(8) 0.065(8) Uiso 0.15 1 d PD L -4
H95A H 0.4116 0.1092 0.0373 0.078 Uiso 0.15 1 calc PR L -4
H95B H 0.3667 0.1298 0.0058 0.078 Uiso 0.15 1 calc PR L -4
C96 C 0.458(2) 0.108(3) -0.0085(15) 0.14(3) Uiso 0.15 1 d PD L -4
H96A H 0.4666 0.1544 -0.0254 0.208 Uiso 0.15 1 calc PR L -4
H96B H 0.4436 0.0536 -0.0198 0.208 Uiso 0.15 1 calc PR L -4
H96C H 0.4961 0.0950 0.0042 0.208 Uiso 0.15 1 calc PR L -4

loop_
_atom_site_aniso_label
_atom_site_aniso_U_11
_atom_site_aniso_U_22
_atom_site_aniso_U_33
_atom_site_aniso_U_23
_atom_site_aniso_U_13
_atom_site_aniso_U_12
Ge1 0.0227(2) 0.0230(2) 0.02162(19) -0.00102(15) 0.00308(16) 0.00493(17)
Ge2 0.0234(2) 0.02439(19) 0.02431(19) -0.00265(12) 0.00281(13) 0.00283(12)
Ge1B 0.026(4) 0.021(3) 0.075(6) 0.010(3) 0.007(3) -0.015(3)
Ge2B 0.0234(2) 0.02439(19) 0.02431(19) -0.00265(12) 0.00281(13) 0.00283(12)
C1 0.0213(13) 0.0228(12) 0.0223(12) -0.0045(10) -0.0017(11) 0.0029(10)
C2 0.0233(14) 0.0261(13) 0.0206(12) -0.0029(10) -0.0006(11) 0.0020(11)
C3 0.0316(15) 0.0235(13) 0.0270(13) 0.0009(11) 0.0024(12) 0.0038(11)
C4 0.0295(15) 0.0272(14) 0.0278(14) -0.0043(11) 0.0033(12) 0.0080(11)
C5 0.0206(13) 0.0319(14) 0.0266(13) -0.0018(11) 0.0051(11) 0.0008(11)
C6 0.0211(13) 0.0258(13) 0.0234(13) -0.0025(10) 0.0001(11) 0.0000(11)
C7 0.0283(15) 0.0234(13) 0.0249(13) 0.0010(10) 0.0024(11) 0.0066(11)
C8 0.0336(16) 0.0307(14) 0.0255(14) -0.0012(11) 0.0006(12) 0.0099(12)
C9 0.0448(19) 0.0422(17) 0.0240(14) -0.0012(12) 0.0040(13) 0.0069(15)
C10 0.052(2) 0.0413(17) 0.0270(15) 0.0047(13) 0.0135(14) 0.0060(15)
C11 0.0398(18) 0.0327(16) 0.0374(16) 0.0048(13) 0.0110(14) 0.0007(14)
C12 0.0336(16) 0.0255(13) 0.0276(14) 0.0018(11) 0.0058(12) 0.0042(12)
C13 0.0327(16) 0.0372(16) 0.0278(14) -0.0046(12) -0.0059(12) 0.0041(12)
C14 0.041(2) 0.061(2) 0.045(2) -0.0219(18) -0.0050(16) 0.0024(17)
C15 0.0313(17) 0.0469(18) 0.0429(18) -0.0009(15) -0.0027(14) 0.0047(14)
C16 0.0374(17) 0.0300(15) 0.0304(15) 0.0013(12) 0.0036(13) -0.0057(13)
C17 0.0372(18) 0.053(2) 0.0456(19) 0.0042(16) 0.0011(15) -0.0159(16)
C18 0.074(3) 0.0309(17) 0.0386(18) -0.0037(14) 0.0024(17) -0.0055(16)
C19 0.0184(13) 0.0246(13) 0.0297(14) -0.0024(11) 0.0076(11) 0.0026(10)
C20 0.0273(15) 0.0275(13) 0.0256(13) -0.0031(11) 0.0095(12) 0.0014(11)
C21 0.0401(17) 0.0329(15) 0.0276(14) -0.0002(12) 0.0115(13) -0.0008(13)
C22 0.0375(17) 0.0277(15) 0.0419(17) 0.0003(13) 0.0166(14) -0.0045(13)
C23 0.0271(15) 0.0282(14) 0.0464(17) -0.0045(13) 0.0059(13) -0.0033(12)
C24 0.0233(14) 0.0265(14) 0.0372(15) -0.0020(12) 0.0038(12) 0.0007(11)
C25 0.0349(16) 0.0307(14) 0.0222(13) -0.0005(11) 0.0039(12) -0.0026(12)
C26 0.0390(17) 0.0370(16) 0.0262(14) -0.0019(12) 0.0037(13) 0.0021(13)
C26B 0.0390(17) 0.0370(16) 0.0262(14) -0.0019(12) 0.0037(13) 0.0021(13)
C27 0.0488(19) 0.0365(16) 0.0287(15) -0.0050(13) 0.0037(14) 0.0030(14)
C28 0.0348(17) 0.0273(15) 0.0486(18) 0.0009(13) -0.0125(15) -0.0049(12)
C29 0.062(2) 0.0405(18) 0.048(2) -0.0036(15) -0.0202(18) 0.0011(17)
C30 0.037(2) 0.0368(17) 0.084(3) 0.0045(19) -0.0181(19) 0.0002(15)
C30B 0.037(2) 0.0368(17) 0.084(3) 0.0045(19) -0.0181(19) 0.0002(15)
C31 0.0205(13) 0.0249(13) 0.0203(12) -0.0030(10) 0.0004(10) 0.0026(10)
C32 0.0224(13) 0.0282(13) 0.0190(12) -0.0002(10) 0.0016(10) -0.0002(11)
C33 0.0270(14) 0.0247(13) 0.0248(13) 0.0009(10) 0.0031(11) 0.0010(11)
C34 0.0240(14) 0.0274(14) 0.0264(13) -0.0029(11) 0.0059(11) 0.0042(11)
C35 0.0230(14) 0.0302(14) 0.0232(13) -0.0006(11) 0.0059(11) 0.0009(11)
C36 0.0226(13) 0.0261(13) 0.0195(12) -0.0013(10) -0.0009(11) -0.0001(10)
C37 0.0276(14) 0.0217(12) 0.0240(13) 0.0017(10) 0.0078(11) 0.0058(11)
C38 0.0297(15) 0.0232(13) 0.0263(13) 0.0015(11) 0.0081(12) 0.0019(11)
C39 0.0340(16) 0.0321(15) 0.0330(15) 0.0040(12) 0.0109(13) -0.0029(12)
C40 0.0420(18) 0.0387(17) 0.0306(15) 0.0089(13) 0.0151(14) 0.0008(14)
C41 0.0430(18) 0.0385(16) 0.0244(14) 0.0041(12) 0.0068(13) 0.0084(14)
C42 0.0315(15) 0.0281(14) 0.0253(13) 0.0017(11) 0.0051(12) 0.0078(12)
C43 0.0255(14) 0.0309(14) 0.0270(14) 0.0015(11) 0.0065(12) -0.0033(11)
C44 0.0297(16) 0.0347(15) 0.0367(16) 0.0022(13) 0.0054(13) -0.0034(12)
C44B 0.0297(16) 0.0347(15) 0.0367(16) 0.0022(13) 0.0054(13) -0.0034(12)
C45 0.0407(18) 0.0310(15) 0.0345(15) -0.0025(12) 0.0049(14) -0.0012(13)
C46 0.0318(16) 0.0430(17) 0.0245(14) -0.0039(12) 0.0034(12) 0.0073(13)
C47 0.0435(19) 0.0469(18) 0.0275(15) -0.0041(13) -0.0022(13) 0.0080(15)
C48 0.0410(19) 0.064(2) 0.0369(17) -0.0145(16) -0.0053(15) 0.0218(17)
C49 0.0223(14) 0.0253(13) 0.0221(13) -0.0020(10) 0.0078(11) 0.0022(11)
C50 0.0241(14) 0.0270(13) 0.0242(13) -0.0020(11) 0.0059(11) 0.0011(11)
C51 0.0332(16) 0.0281(14) 0.0320(15) -0.0023(12) 0.0062(13) -0.0037(12)
C52 0.0460(19) 0.0288(15) 0.0314(15) 0.0058(12) 0.0077(14) -0.0033(13)
C53 0.0386(17) 0.0335(15) 0.0257(14) 0.0038(12) 0.0037(13) 0.0028(13)
C54 0.0255(15) 0.0283(14) 0.0238(14) -0.0005(11) 0.0073(12) 0.0042(11)
C55 0.0297(16) 0.0288(14) 0.0263(14) 0.0002(11) 0.0019(12) -0.0044(11)
C56 0.0336(16) 0.0375(16) 0.0323(15) -0.0052(13) -0.0008(13) -0.0060(13)
C57 0.0349(17) 0.0362(16) 0.0380(17) -0.0012(13) -0.0040(14) 0.0055(13)
C58 0.0295(15) 0.0330(14) 0.0246(13) -0.0005(11) 0.0013(12) 0.0012(12)
C59 0.0366(18) 0.0437(18) 0.0311(16) -0.0001(13) -0.0034(14) 0.0036(14)
C60 0.0420(18) 0.0407(17) 0.0312(15) -0.0089(13) 0.0002(14) 0.0072(14)
C61 0.0267(15) 0.0308(14) 0.0297(14) -0.0011(12) 0.0020(12) -0.0020(12)
C62 0.0339(17) 0.0381(16) 0.0288(15) 0.0014(13) 0.0029(13) -0.0033(13)
C63 0.066(2) 0.0468(19) 0.0283(15) -0.0028(14) -0.0019(16) -0.0100(17)
C64 0.053(3) 0.041(2) 0.030(2) -0.0060(17) 0.008(2) 0.000(2)
C64B 0.053(3) 0.041(2) 0.030(2) -0.0060(17) 0.008(2) 0.000(2)
C65 0.0362(17) 0.0296(15) 0.0374(16) -0.0069(12) 0.0075(13) -0.0041(13)
C71 0.105(6) 0.101(6) 0.058(4) 0.017(4) -0.014(4) -0.003(5)
C72 0.106(5) 0.090(4) 0.078(6) 0.008(4) -0.007(5) -0.008(4)
C73 0.099(6) 0.057(5) 0.049(4) 0.007(4) 0.000(4) -0.018(5)
C74 0.096(6) 0.059(4) 0.052(4) -0.004(4) -0.013(4) 0.002(4)
C75 0.068(4) 0.028(3) 0.049(4) -0.010(3) -0.026(3) 0.009(3)
C74B 0.096(6) 0.059(4) 0.052(4) -0.004(4) -0.013(4) 0.002(4)
C75B 0.068(4) 0.028(3) 0.049(4) -0.010(3) -0.026(3) 0.009(3)
C81 0.106(5) 0.090(4) 0.078(6) 0.008(4) -0.007(5) -0.008(4)
C82 0.069(7) 0.090(8) 0.066(7) -0.004(6) -0.006(6) 0.012(6)
C83 0.062(7) 0.091(8) 0.050(6) 0.021(6) -0.003(6) 0.004(7)
C84 0.055(6) 0.080(7) 0.043(5) 0.011(5) -0.012(5) -0.013(6)
C85 0.057(6) 0.071(6) 0.050(5) 0.027(5) -0.014(5) -0.004(5)
C86 0.15(2) 0.21(3) 0.084(13) 0.073(18) -0.083(14) -0.10(2)
C91 0.106(5) 0.090(4) 0.078(6) 0.008(4) -0.007(5) -0.008(4)
C92 0.105(6) 0.101(6) 0.058(4) 0.017(4) -0.014(4) -0.003(5)

loop_
_atom_type_symbol
_atom_type_description
_atom_type_scat_dispersion_real
_atom_type_scat_dispersion_imag
_atom_type_scat_source
C C 0.0181 0.0091 'International Tables Vol C Tables 4.2.6.8 and 6.1.1.4'
H H 0.0000 0.0000 'International Tables Vol C Tables 4.2.6.8 and 6.1.1.4'
Ge Ge -1.0885 0.8855 'International Tables Vol C Tables 4.2.6.8 and 6.1.1.4'

loop_
_geom_angle_atom_site_label_1
_geom_angle_atom_site_label_2
_geom_angle_atom_site_label_3
_geom_angle
C1 Ge1 Ge2 117.42(7)
C1 Ge1 H1 121.3
Ge2 Ge1 H1 121.3
C61 Ge2 C31 112.15(11)
C61 Ge2 Ge1 119.06(8)
C31 Ge2 Ge1 113.98(7)
C1 Ge1B H1A 111.7
C1 Ge1B H1B 111.7
H1A Ge1B H1B 109.5
C6 C1 C2 118.6(2)
C6 C1 Ge1 125.2(2)
C2 C1 Ge1 116.1(2)
C6 C1 Ge1B 111.6(3)
C2 C1 Ge1B 128.4(3)
Ge1 C1 Ge1B 18.4(2)
C3 C2 C1 119.7(3)
C3 C2 C7 115.7(2)
C1 C2 C7 124.1(2)
C4 C3 C2 121.0(3)
C4 C3 H3 119.5
C2 C3 H3 119.5
C3 C4 C5 119.2(3)
C3 C4 H4 120.4
C5 C4 H4 120.4
C4 C5 C6 121.3(3)
C4 C5 H5 119.3
C6 C5 H5 119.3
C5 C6 C1 119.6(2)
C5 C6 C19 114.5(2)
C1 C6 C19 125.5(2)
C12 C7 C8 119.7(3)
C12 C7 C2 121.0(2)
C8 C7 C2 118.7(3)
C9 C8 C7 119.2(3)
C9 C8 C13 119.4(3)
C7 C8 C13 121.3(3)
C10 C9 C8 121.1(3)
C10 C9 H9 119.4
C8 C9 H9 119.4
C11 C10 C9 119.6(3)
C11 C10 H10 120.2
C9 C10 H10 120.2
C10 C11 C12 121.1(3)
C10 C11 H11 119.4
C12 C11 H11 119.4
C7 C12 C11 119.0(3)
C7 C12 C16 122.3(3)
C11 C12 C16 118.6(3)
C8 C13 C15 111.2(3)
C8 C13 C14 113.5(3)
C15 C13 C14 109.5(2)
C8 C13 H13 107.5
C15 C13 H13 107.5
C14 C13 H13 107.5
C13 C14 H14A 109.5
C13 C14 H14B 109.5
H14A C14 H14B 109.5
C13 C14 H14C 109.5
H14A C14 H14C 109.5
H14B C14 H14C 109.5
C13 C15 H15A 109.5
C13 C15 H15B 109.5
H15A C15 H15B 109.5
C13 C15 H15C 109.5
H15A C15 H15C 109.5
H15B C15 H15C 109.5
C12 C16 C18 111.0(3)
C12 C16 C17 110.8(3)
C18 C16 C17 111.2(3)
C12 C16 H16 107.9
C18 C16 H16 107.9
C17 C16 H16 107.9
C16 C17 H17A 109.5
C16 C17 H17B 109.5
H17A C17 H17B 109.5
C16 C17 H17C 109.5
H17A C17 H17C 109.5
H17B C17 H17C 109.5
C16 C18 H18A 109.5
C16 C18 H18B 109.5
H18A C18 H18B 109.5
C16 C18 H18C 109.5
H18A C18 H18C 109.5
H18B C18 H18C 109.5
C20 C19 C24 119.4(3)
C20 C19 C6 121.6(2)
C24 C19 C6 118.2(2)
C21 C20 C19 119.6(3)
C21 C20 C25 119.7(3)
C19 C20 C25 120.6(3)
C22 C21 C20 120.9(3)
C22 C21 H21 119.6
C20 C21 H21 119.6
C23 C22 C21 119.6(3)
C23 C22 H22 120.2
C21 C22 H22 120.2
C22 C23 C24 121.2(3)
C22 C23 H23 119.4
C24 C23 H23 119.4
C23 C24 C19 119.3(3)
C23 C24 C28 118.9(3)
C19 C24 C28 121.8(3)
C27 C25 C26 110.5(2)
C27 C25 C20 110.7(3)
C26 C25 C20 112.4(2)
C27 C25 H25 107.7
C26 C25 H25 107.7
C20 C25 H25 107.7
C25 C26 H26A 109.5
C25 C26 H26B 109.5
C25 C26 H26C 109.5
C25 C26 H26D 109.2(3)
H26A C26 H26D 60.4
H26B C26 H26D 52.1
H26C C26 H26D 141.1
C25 C26 H26E 109.2(3)
H26A C26 H26E 141.1
H26B C26 H26E 60.4
H26C C26 H26E 52.1
H26D C26 H26E 109.7(3)
C25 C26 H26F 109.2(3)
H26A C26 H26F 52.1
H26B C26 H26F 141.1
H26C C26 H26F 60.4
H26D C26 H26F 109.7(3)
H26E C26 H26F 109.7(3)
C25 C27 H27A 109.5
C25 C27 H27B 109.5
H27A C27 H27B 109.5
C25 C27 H27C 109.5
H27A C27 H27C 109.5
H27B C27 H27C 109.5
C30 C28 C24 110.0(3)
C30 C28 C29 111.3(3)
C24 C28 C29 112.4(3)
C30 C28 H28 107.6
C24 C28 H28 107.6
C29 C28 H28 107.6
C28 C29 H29A 109.5
C28 C29 H29B 109.5
H29A C29 H29B 109.5
C28 C29 H29C 109.5
H29A C29 H29C 109.5
H29B C29 H29C 109.5
C28 C30 H30A 109.5
C28 C30 H30B 109.5
C28 C30 H30C 109.5
C36 C31 C32 118.9(2)
C36 C31 Ge2 123.5(2)
C32 C31 Ge2 117.5(2)
C33 C32 C31 120.0(3)
C33 C32 C37 116.6(2)
C31 C32 C37 123.4(2)
C34 C33 C32 120.8(3)
C34 C33 H33 119.6
C32 C33 H33 119.6
C33 C34 C35 119.4(3)
C33 C34 H34 120.3
C35 C34 H34 120.3
C34 C35 C36 121.3(3)
C34 C35 H35 119.4
C36 C35 H35 119.4
C35 C36 C31 119.4(2)
C35 C36 C49 116.5(2)
C31 C36 C49 124.1(2)
C38 C37 C42 120.1(3)
C38 C37 C32 120.4(2)
C42 C37 C32 119.1(2)
C39 C38 C37 118.9(3)
C39 C38 C43 119.5(3)
C37 C38 C43 121.5(2)
C40 C39 C38 121.0(3)
C40 C39 H39 119.5
C38 C39 H39 119.5
C39 C40 C41 119.8(3)
C39 C40 H40 120.1
C41 C40 H40 120.1
C40 C41 C42 121.3(3)
C40 C41 H41 119.3
C42 C41 H41 119.3
C41 C42 C37 118.7(3)
C41 C42 C46 119.3(3)
C37 C42 C46 121.6(3)
C38 C43 C44 112.7(2)
C38 C43 C45 109.4(2)
C44 C43 C45 110.1(2)
C38 C43 H43 108.2
C44 C43 H43 108.2
C45 C43 H43 108.2
C43 C44 H44A 109.5
C43 C44 H44B 109.5
C43 C44 H44C 109.5
C43 C44 H44D 109.2(3)
H44A C44 H44D 24.6
H44B C44 H44D 129.0
H44C C44 H44D 87.2
C43 C44 H44E 109.2(3)
H44A C44 H44E 87.2
H44B C44 H44E 24.6
H44C C44 H44E 129.0
H44D C44 H44E 109.7(3)
C43 C44 H44F 109.2(3)
H44A C44 H44F 129.0
H44B C44 H44F 87.2
H44C C44 H44F 24.6
H44D C44 H44F 109.7(3)
H44E C44 H44F 109.7(3)
C43 C45 H45A 109.5
C43 C45 H45B 109.5
H45A C45 H45B 109.5
C43 C45 H45C 109.5
H45A C45 H45C 109.5
H45B C45 H45C 109.5
C42 C46 C47 114.3(3)
C42 C46 C48 110.0(3)
C47 C46 C48 107.7(2)
C42 C46 H46 108.2
C47 C46 H46 108.2
C48 C46 H46 108.2
C46 C47 H47A 109.5
C46 C47 H47B 109.5
H47A C47 H47B 109.5
C46 C47 H47C 109.5
H47A C47 H47C 109.5
H47B C47 H47C 109.5
C46 C48 H48A 109.5
C46 C48 H48B 109.5
H48A C48 H48B 109.5
C46 C48 H48C 109.5
H48A C48 H48C 109.5
H48B C48 H48C 109.5
C50 C49 C54 120.1(3)
C50 C49 C36 119.7(2)
C54 C49 C36 120.0(2)
C51 C50 C49 119.0(3)
C51 C50 C55 119.2(2)
C49 C50 C55 121.6(2)
C52 C51 C50 120.9(3)
C52 C51 H51 119.6
C50 C51 H51 119.6
C51 C52 C53 120.2(3)
C51 C52 H52 119.9
C53 C52 H52 119.9
C52 C53 C54 120.9(3)
C52 C53 H53 119.6
C54 C53 H53 119.6
C53 C54 C49 119.0(3)
C53 C54 C58 119.4(3)
C49 C54 C58 121.5(3)
C50 C55 C57 109.8(2)
C50 C55 C56 113.3(2)
C57 C55 C56 109.0(2)
C50 C55 H55 108.2
C57 C55 H55 108.2
C56 C55 H55 108.2
C55 C56 H56A 109.5
C55 C56 H56B 109.5
H56A C56 H56B 109.5
C55 C56 H56C 109.5
H56A C56 H56C 109.5
H56B C56 H56C 109.5
C55 C57 H57A 109.5
C55 C57 H57B 109.5
H57A C57 H57B 109.5
C55 C57 H57C 109.5
H57A C57 H57C 109.5
H57B C57 H57C 109.5
C54 C58 C59 113.2(3)
C54 C58 C60 109.9(3)
C59 C58 C60 108.7(2)
C54 C58 H58 108.3
C59 C58 H58 108.3
C60 C58 H58 108.3
C58 C59 H59A 109.5
C58 C59 H59B 109.5
H59A C59 H59B 109.5
C58 C59 H59C 109.5
H59A C59 H59C 109.5
H59B C59 H59C 109.5
C58 C60 H60A 109.5
C58 C60 H60B 109.5
H60A C60 H60B 109.5
C58 C60 H60C 109.5
H60A C60 H60C 109.5
H60B C60 H60C 109.5
C62 C61 C65 105.5(2)
C62 C61 Ge2 111.7(2)
C65 C61 Ge2 115.8(2)
C62 C61 H61 110.3(18)
C65 C61 H61 109(2)
Ge2 C61 H61 104.9(19)
C61 C62 C63 103.0(3)
C61 C62 H62A 111.2
C63 C62 H62A 111.2
C61 C62 H62B 111.2
C63 C62 H62B 111.2
H62A C62 H62B 109.1
C64B C63 C62 110.1(6)
C64B C63 C64 38.0(8)
C62 C63 C64 101.6(3)
C64B C63 H63A 133.0
C62 C63 H63A 111.4
C64 C63 H63A 111.4
C64B C63 H63B 74.1
C62 C63 H63B 111.4
C64 C63 H63B 111.4
H63A C63 H63B 109.3
C65 C64 C63 103.1(3)
C65 C64 H64A 111.1
C63 C64 H64A 111.1
C65 C64 H64B 111.1
C63 C64 H64B 111.1
H64A C64 H64B 109.1
C63 C64B C65 108.1(10)
C63 C64B H64C 110.1
C65 C64B H64C 110.1
C63 C64B H64D 110.1
C65 C64B H64D 110.1
H64C C64B H64D 108.4
C64 C65 C61 107.9(3)
C64 C65 C64B 36.1(6)
C61 C65 C64B 96.0(6)
C64 C65 H65A 110.1
C61 C65 H65A 110.1
C64B C65 H65A 144.3
C64 C65 H65B 110.1
C61 C65 H65B 110.1
C64B C65 H65B 83.5
H65A C65 H65B 108.4
C72 C71 H71A 109.5
C72 C71 H71B 109.5
H71A C71 H71B 109.5
C72 C71 H71C 109.5
H71A C71 H71C 109.5
H71B C71 H71C 109.5
C73 C72 C71 108.7(7)
C73 C72 H72A 110.0
C71 C72 H72A 110.0
C73 C72 H72B 110.0
C71 C72 H72B 110.0
H72A C72 H72B 108.3
C74 C73 C72 112.4(8)
C74 C73 H73A 109.1
C72 C73 H73A 109.1
C74 C73 H73B 109.1
C72 C73 H73B 109.1
H73A C73 H73B 107.9
C73 C74 C75 116.7(7)
C73 C74 H74A 108.1
C75 C74 H74A 108.1
C73 C74 H74B 108.1
C75 C74 H74B 108.1
H74A C74 H74B 107.3
C76 C75 C74 100.8(7)
C76 C75 H75A 111.6
C74 C75 H75A 111.6
C76 C75 H75B 111.6
C74 C75 H75B 111.6
H75A C75 H75B 109.4
C75 C76 H76A 109.5
C75 C76 H76B 109.5
H76A C76 H76B 109.5
C75 C76 H76C 109.5
H76A C76 H76C 109.5
H76B C76 H76C 109.5
H76D C76B H76E 109.5
H76D C76B H76F 109.5
H76E C76B H76F 109.5
C82 C81 H81A 109.5
C82 C81 H81B 109.5
H81A C81 H81B 109.5
C82 C81 H81C 109.5
H81A C81 H81C 109.5
H81B C81 H81C 109.5
C81 C82 C83 109.2(10)
C81 C82 H82A 109.8
C83 C82 H82A 109.8
C81 C82 H82B 109.8
C83 C82 H82B 109.8
H82A C82 H82B 108.3
C84 C83 C82 110.6(10)
C84 C83 H83A 109.5
C82 C83 H83A 109.5
C84 C83 H83B 109.5
C82 C83 H83B 109.5
H83A C83 H83B 108.1
C83 C84 C85 115.2(9)
C83 C84 H84A 108.5
C85 C84 H84A 108.5
C83 C84 H84B 108.5
C85 C84 H84B 108.5
H84A C84 H84B 107.5
C84 C85 C86 106.0(9)
C84 C85 H85A 110.5
C86 C85 H85A 110.5
C84 C85 H85B 110.5
C86 C85 H85B 110.5
H85A C85 H85B 108.7
C85 C86 H86A 109.5
C85 C86 H86B 109.5
H86A C86 H86B 109.5
C85 C86 H86C 109.5
H86A C86 H86C 109.5
H86B C86 H86C 109.5
C94 C93 H93A 108.4
C94 C93 H93B 108.4
H93A C93 H93B 107.5
C93 C94 C95 110.7(12)
C93 C94 H94A 109.5
C95 C94 H94A 109.5
C93 C94 H94B 109.5
C95 C94 H94B 109.5
H94A C94 H94B 108.1
C96 C95 C94 109.4(12)
C96 C95 H95A 109.8
C94 C95 H95A 109.8
C96 C95 H95B 109.8
C94 C95 H95B 109.8
H95A C95 H95B 108.2
C95 C96 H96A 109.5
C95 C96 H96B 109.5
H96A C96 H96B 109.5
C95 C96 H96C 109.5
H96A C96 H96C 109.5
H96B C96 H96C 109.5

loop_
_geom_bond_atom_site_label_1
_geom_bond_atom_site_label_2
_geom_bond_distance
Ge1 C1 1.976(3)
Ge1 Ge2 2.3098(5)
Ge1 H1 1.4600
Ge2 C61 1.988(3)
Ge2 C31 1.988(3)
Ge1B C1 2.145(9)
Ge1B H1A 1.4600
Ge1B H1B 1.4600
C1 C6 1.408(4)
C1 C2 1.412(4)
C2 C3 1.400(4)
C2 C7 1.513(4)
C3 C4 1.377(4)
C3 H3 0.9500
C4 C5 1.388(4)
C4 H4 0.9500
C5 C6 1.394(4)
C5 H5 0.9500
C6 C19 1.509(4)
C7 C12 1.400(4)
C7 C8 1.415(4)
C8 C9 1.388(5)
C8 C13 1.526(4)
C9 C10 1.382(5)
C9 H9 0.9500
C10 C11 1.379(5)
C10 H10 0.9500
C11 C12 1.401(4)
C11 H11 0.9500
C12 C16 1.521(4)
C13 C15 1.527(4)
C13 C14 1.533(4)
C13 H13 1.0000
C14 H14A 0.9800
C14 H14B 0.9800
C14 H14C 0.9800
C15 H15A 0.9800
C15 H15B 0.9800
C15 H15C 0.9800
C16 C18 1.528(4)
C16 C17 1.534(5)
C16 H16 1.0000
C17 H17A 0.9800
C17 H17B 0.9800
C17 H17C 0.9800
C18 H18A 0.9800
C18 H18B 0.9800
C18 H18C 0.9800
C19 C20 1.406(4)
C19 C24 1.414(4)
C20 C21 1.394(4)
C20 C25 1.528(4)
C21 C22 1.386(4)
C21 H21 0.9500
C22 C23 1.382(5)
C22 H22 0.9500
C23 C24 1.393(4)
C23 H23 0.9500
C24 C28 1.523(4)
C25 C27 1.526(4)
C25 C26 1.526(3)
C25 H25 1.0000
C26 H26A 0.9800
C26 H26B 0.9800
C26 H26C 0.9800
C26 H26D 0.979(2)
C26 H26E 0.979(2)
C26 H26F 0.979(2)
C27 H27A 0.9800
C27 H27B 0.9800
C27 H27C 0.9800
C28 C30 1.522(5)
C28 C29 1.527(5)
C28 H28 1.0000
C29 H29A 0.9800
C29 H29B 0.9800
C29 H29C 0.9800
C30 H30A 0.9800
C30 H30B 0.9800
C30 H30C 0.9800
C31 C36 1.409(4)
C31 C32 1.411(4)
C32 C33 1.396(4)
C32 C37 1.513(4)
C33 C34 1.382(4)
C33 H33 0.9500
C34 C35 1.387(4)
C34 H34 0.9500
C35 C36 1.398(4)
C35 H35 0.9500
C36 C49 1.504(4)
C37 C38 1.408(4)
C37 C42 1.416(4)
C38 C39 1.401(4)
C38 C43 1.526(4)
C39 C40 1.379(4)
C39 H39 0.9500
C40 C41 1.389(5)
C40 H40 0.9500
C41 C42 1.389(4)
C41 H41 0.9500
C42 C46 1.527(4)
C43 C44 1.527(3)
C43 C45 1.537(4)
C43 H43 1.0000
C44 H44A 0.9800
C44 H44B 0.9800
C44 H44C 0.9800
C44 H44D 0.979(2)
C44 H44E 0.979(2)
C44 H44F 0.979(2)
C45 H45A 0.9800
C45 H45B 0.9800
C45 H45C 0.9800
C46 C47 1.530(4)
C46 C48 1.533(4)
C46 H46 1.0000
C47 H47A 0.9800
C47 H47B 0.9800
C47 H47C 0.9800
C48 H48A 0.9800
C48 H48B 0.9800
C48 H48C 0.9800
C49 C50 1.411(4)
C49 C54 1.413(4)
C50 C51 1.394(4)
C50 C55 1.522(4)
C51 C52 1.382(4)
C51 H51 0.9500
C52 C53 1.386(4)
C52 H52 0.9500
C53 C54 1.390(4)
C53 H53 0.9500
C54 C58 1.522(4)
C55 C57 1.528(5)
C55 C56 1.534(4)
C55 H55 1.0000
C56 H56A 0.9800
C56 H56B 0.9800
C56 H56C 0.9800
C57 H57A 0.9800
C57 H57B 0.9800
C57 H57C 0.9800
C58 C59 1.532(4)
C58 C60 1.537(4)
C58 H58 1.0000
C59 H59A 0.9800
C59 H59B 0.9800
C59 H59C 0.9800
C60 H60A 0.9800
C60 H60B 0.9800
C60 H60C 0.9800
C61 C62 1.529(4)
C61 C65 1.541(4)
C61 H61 1.05(4)
C62 C63 1.535(5)
C62 H62A 0.9900
C62 H62B 0.9900
C63 C64B 1.342(16)
C63 C64 1.575(6)
C63 H63A 0.9900
C63 H63B 0.9900
C64 C65 1.498(5)
C64 H64A 0.9900
C64 H64B 0.9900
C64B C65 1.623(15)
C64B H64C 0.9900
C64B H64D 0.9900
C65 H65A 0.9900
C65 H65B 0.9900
C71 C72 1.539(6)
C71 H71A 0.9800
C71 H71B 0.9800
C71 H71C 0.9800
C72 C73 1.534(8)
C72 H72A 0.9900
C72 H72B 0.9900
C73 C74 1.507(7)
C73 H73A 0.9900
C73 H73B 0.9900
C74 C75 1.560(7)
C74 H74A 0.9900
C74 H74B 0.9900
C75 C76 1.541(8)
C75 H75A 0.9900
C75 H75B 0.9900
C76 H76A 0.9800
C76 H76B 0.9800
C76 H76C 0.9800
C76B H76D 0.9800
C76B H76E 0.9800
C76B H76F 0.9800
C81 C82 1.529(8)
C81 H81A 0.9800
C81 H81B 0.9800
C81 H81C 0.9800
C82 C83 1.535(8)
C82 H82A 0.9900
C82 H82B 0.9900
C83 C84 1.518(8)
C83 H83A 0.9900
C83 H83B 0.9900
C84 C85 1.530(8)
C84 H84A 0.9900
C84 H84B 0.9900
C85 C86 1.541(8)
C85 H85A 0.9900
C85 H85B 0.9900
C86 H86A 0.9800
C86 H86B 0.9800
C86 H86C 0.9800
C93 C94 1.519(9)
C93 H93A 0.9900
C93 H93B 0.9900
C94 C95 1.537(9)
C94 H94A 0.9900
C94 H94B 0.9900
C95 C96 1.528(9)
C95 H95A 0.9900
C95 H95B 0.9900
C96 H96A 0.9800
C96 H96B 0.9800
C96 H96C 0.9800

loop_
_geom_torsion_atom_site_label_1
_geom_torsion_atom_site_label_2
_geom_torsion_atom_site_label_3
_geom_torsion_atom_site_label_4
_geom_torsion
C1 Ge1 Ge2 C61 47.16(14)
C1 Ge1 Ge2 C31 -176.86(12)
Ge2 Ge1 C1 C6 68.5(2)
Ge2 Ge1 C1 C2 -109.33(17)
Ge2 Ge1 C1 Ge1B 114.7(8)
C6 C1 C2 C3 -7.2(4)
Ge1 C1 C2 C3 170.84(19)
Ge1B C1 C2 C3 -172.9(4)
C6 C1 C2 C7 165.4(2)
Ge1 C1 C2 C7 -16.6(3)
Ge1B C1 C2 C7 -0.3(5)
C1 C2 C3 C4 2.5(4)
C7 C2 C3 C4 -170.7(2)
C2 C3 C4 C5 3.0(4)
C3 C4 C5 C6 -3.7(4)
C4 C5 C6 C1 -1.1(4)
C4 C5 C6 C19 172.1(2)
C2 C1 C6 C5 6.5(4)
Ge1 C1 C6 C5 -171.35(19)
Ge1B C1 C6 C5 174.5(3)
C2 C1 C6 C19 -166.0(2)
Ge1 C1 C6 C19 16.2(4)
Ge1B C1 C6 C19 2.0(4)
C3 C2 C7 C12 -71.9(3)
C1 C2 C7 C12 115.3(3)
C3 C2 C7 C8 99.2(3)
C1 C2 C7 C8 -73.6(3)
C12 C7 C8 C9 3.0(4)
C2 C7 C8 C9 -168.3(3)
C12 C7 C8 C13 179.3(3)
C2 C7 C8 C13 8.1(4)
C7 C8 C9 C10 -2.7(5)
C13 C8 C9 C10 -179.1(3)
C8 C9 C10 C11 0.1(5)
C9 C10 C11 C12 2.3(5)
C8 C7 C12 C11 -0.7(4)
C2 C7 C12 C11 170.3(3)
C8 C7 C12 C16 -178.8(3)
C2 C7 C12 C16 -7.8(4)
C10 C11 C12 C7 -1.9(5)
C10 C11 C12 C16 176.3(3)
C9 C8 C13 C15 91.3(3)
C7 C8 C13 C15 -85.0(3)
C9 C8 C13 C14 -32.6(4)
C7 C8 C13 C14 151.1(3)
C7 C12 C16 C18 111.9(3)
C11 C12 C16 C18 -66.3(4)
C7 C12 C16 C17 -124.1(3)
C11 C12 C16 C17 57.8(4)
C5 C6 C19 C20 84.4(3)
C1 C6 C19 C20 -102.9(3)
C5 C6 C19 C24 -85.8(3)
C1 C6 C19 C24 87.0(3)
C24 C19 C20 C21 0.2(4)
C6 C19 C20 C21 -169.9(3)
C24 C19 C20 C25 177.0(3)
C6 C19 C20 C25 7.0(4)
C19 C20 C21 C22 0.9(4)
C25 C20 C21 C22 -176.0(3)
C20 C21 C22 C23 -1.7(5)
C21 C22 C23 C24 1.6(5)
C22 C23 C24 C19 -0.6(4)
C22 C23 C24 C28 175.7(3)
C20 C19 C24 C23 -0.3(4)
C6 C19 C24 C23 170.1(3)
C20 C19 C24 C28 -176.5(3)
C6 C19 C24 C28 -6.2(4)
C21 C20 C25 C27 81.7(3)
C19 C20 C25 C27 -95.2(3)
C21 C20 C25 C26 -42.4(4)
C19 C20 C25 C26 140.7(3)
C23 C24 C28 C30 -67.0(4)
C19 C24 C28 C30 109.3(3)
C23 C24 C28 C29 57.6(4)
C19 C24 C28 C29 -126.1(3)
C61 Ge2 C31 C36 67.2(2)
Ge1 Ge2 C31 C36 -71.9(2)
C61 Ge2 C31 C32 -116.7(2)
Ge1 Ge2 C31 C32 104.30(18)
C36 C31 C32 C33 5.2(4)
Ge2 C31 C32 C33 -171.12(19)
C36 C31 C32 C37 -172.7(2)
Ge2 C31 C32 C37 11.0(3)
C31 C32 C33 C34 -3.1(4)
C37 C32 C33 C34 174.9(2)
C32 C33 C34 C35 -0.9(4)
C33 C34 C35 C36 2.8(4)
C34 C35 C36 C31 -0.6(4)
C34 C35 C36 C49 -179.8(2)
C32 C31 C36 C35 -3.4(4)
Ge2 C31 C36 C35 172.73(18)
C32 C31 C36 C49 175.8(2)
Ge2 C31 C36 C49 -8.1(3)
C33 C32 C37 C38 86.7(3)
C31 C32 C37 C38 -95.3(3)
C33 C32 C37 C42 -86.9(3)
C31 C32 C37 C42 91.0(3)
C42 C37 C38 C39 -2.3(4)
C32 C37 C38 C39 -175.9(3)
C42 C37 C38 C43 173.8(2)
C32 C37 C38 C43 0.2(4)
C37 C38 C39 C40 1.1(4)
C43 C38 C39 C40 -175.2(3)
C38 C39 C40 C41 0.1(5)
C39 C40 C41 C42 0.0(5)
C40 C41 C42 C37 -1.2(4)
C40 C41 C42 C46 172.9(3)
C38 C37 C42 C41 2.4(4)
C32 C37 C42 C41 176.1(3)
C38 C37 C42 C46 -171.6(3)
C32 C37 C42 C46 2.1(4)
C39 C38 C43 C44 -43.7(4)
C37 C38 C43 C44 140.2(3)
C39 C38 C43 C45 79.1(3)
C37 C38 C43 C45 -97.0(3)
C41 C42 C46 C47 36.2(4)
C37 C42 C46 C47 -149.9(3)
C41 C42 C46 C48 -85.0(3)
C37 C42 C46 C48 88.9(3)
C35 C36 C49 C50 90.4(3)
C31 C36 C49 C50 -88.7(3)
C35 C36 C49 C54 -83.7(3)
C31 C36 C49 C54 97.1(3)
C54 C49 C50 C51 -2.1(4)
C36 C49 C50 C51 -176.3(3)
C54 C49 C50 C55 173.0(3)
C36 C49 C50 C55 -1.2(4)
C49 C50 C51 C52 0.6(4)
C55 C50 C51 C52 -174.6(3)
C50 C51 C52 C53 0.4(5)
C51 C52 C53 C54 0.0(5)
C52 C53 C54 C49 -1.5(5)
C52 C53 C54 C58 174.7(3)
C50 C49 C54 C53 2.6(4)
C36 C49 C54 C53 176.7(3)
C50 C49 C54 C58 -173.6(3)
C36 C49 C54 C58 0.6(4)
C51 C50 C55 C57 82.5(3)
C49 C50 C55 C57 -92.6(3)
C51 C50 C55 C56 -39.7(4)
C49 C50 C55 C56 145.2(3)
C53 C54 C58 C59 38.4(4)
C49 C54 C58 C59 -145.4(3)
C53 C54 C58 C60 -83.3(3)
C49 C54 C58 C60 92.8(3)
C31 Ge2 C61 C62 64.4(2)
Ge1 Ge2 C61 C62 -158.87(18)
C31 Ge2 C61 C65 -174.9(2)
Ge1 Ge2 C61 C65 -38.2(3)
C65 C61 C62 C63 29.3(3)
Ge2 C61 C62 C63 155.8(2)
C61 C62 C63 C64B -3.8(9)
C61 C62 C63 C64 -42.4(3)
C64B C63 C64 C65 -67.8(10)
C62 C63 C64 C65 39.9(4)
C62 C63 C64B C65 -22.1(13)
C64 C63 C64B C65 61.1(10)
C63 C64 C65 C61 -22.1(4)
C63 C64 C65 C64B 53.1(10)
C62 C61 C65 C64 -4.0(4)
Ge2 C61 C65 C64 -128.1(3)
C62 C61 C65 C64B -39.0(7)
Ge2 C61 C65 C64B -163.1(6)
C63 C64B C65 C64 -74.1(12)
C63 C64B C65 C61 38.2(11)
C71 C72 C73 C74 -172.2(13)
C72 C73 C74 C75 -170.7(14)
C73 C74 C75 C76 -157.9(11)
C81 C82 C83 C84 -179(3)
C82 C83 C84 C85 179.4(10)
C83 C84 C85 C86 170.9(11)
C93 C94 C95 C96 169(4)
